data_4345523
loop_
_publ_author_name
'Gougeon, Patrick'
'Gall, Philippe'

_publ_section_title
;
 Synthesis, Structure, and Electrical Properties of the Mo12 Cluster
 Sulfide Hg\\sim 2.8KMo12S14 Containing Mercury Chains.
;
_journal_issue 6
_journal_name_full 'Inorganic chemistry'
_journal_page_first 3440
_journal_page_last 3446
_journal_paper_doi 10.1021/acs.inorgchem.6b02866
_journal_volume 56
_journal_year 2017
_chemical_formula_sum 'Hg2.83 K Mo12 S14'
_chemical_formula_weight 2205.89
_space_group_crystal_system trigonal
_space_group_IT_number 163
_space_group_name_Hall '-P 3 2c'
_space_group_name_H-M_alt 'P -3 1 c'
_symmetry_space_group_name_Hall '-P 3 2c'
_symmetry_space_group_name_H-M 'P -3 1 c'
_audit_creation_method SHELXL-2014/6
_cell_angle_alpha 90
_cell_angle_beta 90
_cell_angle_gamma 120
_cell_formula_units_Z 2
_cell_length_a 9.23740(10)
_cell_length_b 9.23740(10)
_cell_length_c 16.33020(10)
_cell_measurement_reflns_used 32253
_cell_measurement_temperature 293(2)
_cell_measurement_theta_max 34.966
_cell_measurement_theta_min 2.835
_cell_volume 1206.76(2)
_computing_cell_refinement COLLECT
_computing_data_collection 'COLLECT (Nonius, 1998)'
_computing_data_reduction 'EvalCCD (Duisenberg, 2003)'
_computing_molecular_graphics 'DIAMOND (Bergerhoff, 1996)'
_computing_publication_material 'SHELXL-97 (Sheldrick, 2008)'
_computing_structure_refinement 'SHELXL-97 (Sheldrick, 2008)'
_computing_structure_solution 'SIR97 (Altomare, 1999)'
_diffrn_ambient_temperature 293(2)
_diffrn_measured_fraction_theta_full 0.996
_diffrn_measured_fraction_theta_max 0.998
_diffrn_measurement_device_type 'Nonius KappaCCD'
_diffrn_measurement_method '\f scans (\k = 0) + additional \w scans'
_diffrn_radiation_monochromator graphite
_diffrn_radiation_source 'fine-focus sealed tube'
_diffrn_radiation_type MoK\a
_diffrn_radiation_wavelength 0.71073
_diffrn_reflns_av_R_equivalents 0.0494
_diffrn_reflns_av_unetI/netI 0.0199
_diffrn_reflns_Laue_measured_fraction_full 0.996
_diffrn_reflns_Laue_measured_fraction_max 0.998
_diffrn_reflns_limit_h_max 14
_diffrn_reflns_limit_h_min -14
_diffrn_reflns_limit_k_max 14
_diffrn_reflns_limit_k_min -14
_diffrn_reflns_limit_l_max 26
_diffrn_reflns_limit_l_min -26
_diffrn_reflns_number 32253
_diffrn_reflns_point_group_measured_fraction_full 0.996
_diffrn_reflns_point_group_measured_fraction_max 0.998
_diffrn_reflns_theta_full 25.242
_diffrn_reflns_theta_max 34.966
_diffrn_reflns_theta_min 2.835
_exptl_absorpt_coefficient_mu 25.260
_exptl_absorpt_correction_T_max 0.2370
_exptl_absorpt_correction_T_min 0.1136
_exptl_absorpt_correction_type analytical
_exptl_absorpt_process_details
;
(de Meulenaar & Tompa, 1965)
;
_exptl_crystal_colour black
_exptl_crystal_density_diffrn 6.071
_exptl_crystal_description irregular
_exptl_crystal_F_000 1946
_exptl_crystal_size_max 0.15
_exptl_crystal_size_mid 0.115
_exptl_crystal_size_min 0.09
_refine_diff_density_max 1.203
_refine_diff_density_min -1.120
_refine_diff_density_rms 0.192
_refine_ls_extinction_coef 0.00029(6)
_refine_ls_extinction_expression Fc^*^=kFc[1+0.001xFc^2^\l^3^/sin(2\q)]^-1/4^
_refine_ls_extinction_method SHELXL
_refine_ls_goodness_of_fit_ref 1.268
_refine_ls_hydrogen_treatment undef
_refine_ls_matrix_type full
_refine_ls_number_parameters 50
_refine_ls_number_reflns 1780
_refine_ls_number_restraints 0
_refine_ls_restrained_S_all 1.268
_refine_ls_R_factor_all 0.0285
_refine_ls_R_factor_gt 0.0253
_refine_ls_shift/su_max 0.001
_refine_ls_shift/su_mean 0.000
_refine_ls_structure_factor_coef Fsqd
_refine_ls_weighting_details 'w=1/[\s^2^(Fo^2^)+12.1970P] where P=(Fo^2^+2Fc^2^)/3'
_refine_ls_weighting_scheme calc
_refine_ls_wR_factor_gt 0.0560
_refine_ls_wR_factor_ref 0.0568
_reflns_Friedel_coverage 0.000
_reflns_number_gt 1651
_reflns_number_total 1780
_reflns_threshold_expression 'I > 2\s(I)'
_cod_data_source_file ic6b02866_si_001.cif
_cod_data_source_block shelx
_cod_depositor_comments 'Adding full bibliography for 4345523.cif.'
_cod_original_cell_volume 1206.76(3)
_cod_database_code 4345523
_publcif_datablock.id {d90dd81b-eeeb-401b-9cd6-569322c92492}

_shelx_space_group_comment
;
The symmetry employed for this shelxl refinement is uniquely defined
by the following loop, which should always be used as a source of
symmetry information in preference to the above space-group names.
They are only intended as comments.
;
_exptl_absorpt_correction_t_ave 0.1789
_shelxl_version_number 2014/6
_publcif_info_exptl_table_max_cols 4
_publcif_info_exptl_table_use_headnotes n

loop_
_space_group_symop_operation_xyz
'x, y, z'
'-y, x-y, z'
'-x+y, -x, z'
'-y, -x, -z+1/2'
'x, x-y, -z+1/2'
'-x+y, y, -z+1/2'
'-x, -y, -z'
'y, -x+y, -z'
'x-y, x, -z'
'y, x, z-1/2'
'-x, -x+y, z-1/2'
'x-y, -y, z-1/2'

loop_
_atom_site_label
_atom_site_type_symbol
_atom_site_fract_x
_atom_site_fract_y
_atom_site_fract_z
_atom_site_U_iso_or_equiv
_atom_site_adp_type
_atom_site_occupancy
_atom_site_site_symmetry_order
_atom_site_calc_flag
_atom_site_refinement_flags_posn
_atom_site_refinement_flags_adp
_atom_site_refinement_flags_occupancy
Hg1 Hg 0.0000 0.0000 0.5000 0.03073(19) Uani 0.942(4) 6 d S T P
Hg2 Hg 0.0000 0.0000 0.33276(3) 0.03653(16) Uani 0.941(3) 3 d S T P
Mo1 Mo 0.65565(4) 0.16136(4) 0.45708(2) 0.00827(8) Uani 1 1 d . . .
Mo2 Mo 0.49719(4) 0.16660(4) 0.31637(2) 0.00782(7) Uani 1 1 d . . .
S1 S 0.34885(12) 0.04051(12) 0.44326(5) 0.01008(15) Uani 1 1 d . . .
S2 S 0.02108(12) 0.66038(13) 0.81983(5) 0.01115(16) Uani 1 1 d . . .
S3 S 0.6667 0.3333 0.56894(9) 0.0120(3) Uani 1 3 d S T P
K1 K 0.6667 0.3333 0.7500 0.0273(5) Uani 1 6 d S T P

loop_
_atom_site_aniso_label
_atom_site_aniso_U_11
_atom_site_aniso_U_22
_atom_site_aniso_U_33
_atom_site_aniso_U_23
_atom_site_aniso_U_13
_atom_site_aniso_U_12
Hg1 0.0261(2) 0.0261(2) 0.0401(3) 0.000 0.000 0.01303(11)
Hg2 0.03562(19) 0.03562(19) 0.0384(3) 0.000 0.000 0.01781(9)
Mo1 0.00919(13) 0.00967(14) 0.00606(11) 0.00026(9) -0.00022(9) 0.00480(11)
Mo2 0.00908(13) 0.00904(13) 0.00534(11) 0.00071(9) 0.00031(9) 0.00453(10)
S1 0.0102(4) 0.0106(4) 0.0083(3) 0.0019(3) 0.0005(3) 0.0044(3)
S2 0.0101(4) 0.0138(4) 0.0104(3) -0.0007(3) -0.0001(3) 0.0066(3)
S3 0.0149(4) 0.0149(4) 0.0062(5) 0.000 0.000 0.0075(2)
K1 0.0357(9) 0.0357(9) 0.0105(8) 0.000 0.000 0.0178(4)

loop_
_atom_type_symbol
_atom_type_description
_atom_type_scat_dispersion_real
_atom_type_scat_dispersion_imag
_atom_type_scat_source
S S 0.1246 0.1234 'International Tables Vol C Tables 4.2.6.8 and 6.1.1.4'
K K 0.2009 0.2494 'International Tables Vol C Tables 4.2.6.8 and 6.1.1.4'
Mo Mo -1.6832 0.6857 'International Tables Vol C Tables 4.2.6.8 and 6.1.1.4'
Hg Hg -2.3894 9.2266 'International Tables Vol C Tables 4.2.6.8 and 6.1.1.4'

loop_
_geom_angle_atom_site_label_1
_geom_angle_atom_site_label_2
_geom_angle_atom_site_label_3
_geom_angle
_geom_angle_site_symmetry_1
_geom_angle_site_symmetry_3
Hg2 Hg1 Hg2 180.0 7_556 .
Hg2 Hg1 S1 73.115(15) 7_556 9_556
Hg2 Hg1 S1 106.885(15) . 9_556
Hg2 Hg1 S1 106.885(15) 7_556 3
Hg2 Hg1 S1 73.115(15) . 3
S1 Hg1 S1 180.00(3) 9_556 3
Hg2 Hg1 S1 73.115(15) 7_556 7_556
Hg2 Hg1 S1 106.885(15) . 7_556
S1 Hg1 S1 111.929(14) 9_556 7_556
S1 Hg1 S1 68.071(14) 3 7_556
Hg2 Hg1 S1 106.885(15) 7_556 2
Hg2 Hg1 S1 73.115(15) . 2
S1 Hg1 S1 68.071(14) 9_556 2
S1 Hg1 S1 111.929(14) 3 2
S1 Hg1 S1 68.071(14) 7_556 2
Hg2 Hg1 S1 73.115(15) 7_556 8_556
Hg2 Hg1 S1 106.885(15) . 8_556
S1 Hg1 S1 111.929(14) 9_556 8_556
S1 Hg1 S1 68.071(14) 3 8_556
S1 Hg1 S1 111.929(14) 7_556 8_556
S1 Hg1 S1 180.0 2 8_556
Hg2 Hg1 S1 106.885(15) 7_556 .
Hg2 Hg1 S1 73.115(15) . .
S1 Hg1 S1 68.071(14) 9_556 .
S1 Hg1 S1 111.929(14) 3 .
S1 Hg1 S1 180.0 7_556 .
S1 Hg1 S1 111.929(14) 2 .
S1 Hg1 S1 68.071(14) 8_556 .
Hg2 Hg2 Hg1 180.0 4 .
Hg2 Hg2 S2 86.268(17) 4 12_665
Hg1 Hg2 S2 93.732(17) . 12_665
Hg2 Hg2 S2 86.268(17) 4 11_545
Hg1 Hg2 S2 93.732(17) . 11_545
S2 Hg2 S2 119.581(4) 12_665 11_545
Hg2 Hg2 S2 86.268(17) 4 10_455
Hg1 Hg2 S2 93.732(17) . 10_455
S2 Hg2 S2 119.581(4) 12_665 10_455
S2 Hg2 S2 119.580(4) 11_545 10_455
Hg2 Hg2 S1 120.588(16) 4 .
Hg1 Hg2 S1 59.412(16) . .
S2 Hg2 S1 59.44(2) 12_665 .
S2 Hg2 S1 74.12(2) 11_545 .
S2 Hg2 S1 151.81(3) 10_455 .
Hg2 Hg2 S1 120.589(16) 4 2
Hg1 Hg2 S1 59.411(16) . 2
S2 Hg2 S1 74.12(2) 12_665 2
S2 Hg2 S1 151.81(3) 11_545 2
S2 Hg2 S1 59.44(2) 10_455 2
S1 Hg2 S1 96.41(2) . 2
Hg2 Hg2 S1 120.589(16) 4 3
Hg1 Hg2 S1 59.411(16) . 3
S2 Hg2 S1 151.81(3) 12_665 3
S2 Hg2 S1 59.44(2) 11_545 3
S2 Hg2 S1 74.12(2) 10_455 3
S1 Hg2 S1 96.41(2) . 3
S1 Hg2 S1 96.41(2) 2 3
Hg2 Hg2 Mo2 86.218(8) 4 .
Hg1 Hg2 Mo2 93.782(8) . .
S2 Hg2 Mo2 37.714(17) 12_665 .
S2 Hg2 Mo2 81.987(17) 11_545 .
S2 Hg2 Mo2 156.576(18) 10_455 .
S1 Hg2 Mo2 36.585(15) . .
S1 Hg2 Mo2 106.435(17) 2 .
S1 Hg2 Mo2 128.370(17) 3 .
Hg2 Hg2 Mo2 86.217(8) 4 3
Hg1 Hg2 Mo2 93.783(8) . 3
S2 Hg2 Mo2 156.576(18) 12_665 3
S2 Hg2 Mo2 37.714(17) 11_545 3
S2 Hg2 Mo2 81.987(18) 10_455 3
S1 Hg2 Mo2 106.435(16) . 3
S1 Hg2 Mo2 128.371(18) 2 3
S1 Hg2 Mo2 36.586(15) 3 3
Mo2 Hg2 Mo2 119.569(2) . 3
Hg2 Hg2 Mo2 86.217(8) 4 2
Hg1 Hg2 Mo2 93.783(8) . 2
S2 Hg2 Mo2 81.987(17) 12_665 2
S2 Hg2 Mo2 156.576(18) 11_545 2
S2 Hg2 Mo2 37.714(18) 10_455 2
S1 Hg2 Mo2 128.371(17) . 2
S1 Hg2 Mo2 36.586(15) 2 2
S1 Hg2 Mo2 106.435(16) 3 2
Mo2 Hg2 Mo2 119.569(2) . 2
Mo2 Hg2 Mo2 119.569(2) 3 2
Hg2 Hg2 Hg2 180.0 4 7_556
Hg1 Hg2 Hg2 0.0 . 7_556
S2 Hg2 Hg2 93.732(17) 12_665 7_556
S2 Hg2 Hg2 93.732(17) 11_545 7_556
S2 Hg2 Hg2 93.732(17) 10_455 7_556
S1 Hg2 Hg2 59.412(16) . 7_556
S1 Hg2 Hg2 59.411(16) 2 7_556
S1 Hg2 Hg2 59.411(16) 3 7_556
Mo2 Hg2 Hg2 93.782(8) . 7_556
Mo2 Hg2 Hg2 93.783(8) 3 7_556
Mo2 Hg2 Hg2 93.783(8) 2 7_556
S3 Mo1 S1 92.63(2) . 2_655
S3 Mo1 S1 88.69(3) . 7_656
S1 Mo1 S1 93.54(4) 2_655 7_656
S3 Mo1 S1 91.61(2) . .
S1 Mo1 S1 167.94(4) 2_655 .
S1 Mo1 S1 97.84(3) 7_656 .
S3 Mo1 S2 169.92(3) . 10
S1 Mo1 S2 84.05(3) 2_655 10
S1 Mo1 S2 100.99(3) 7_656 10
S1 Mo1 S2 89.85(3) . 10
S3 Mo1 Mo1 56.07(2) . 3_665
S1 Mo1 Mo1 117.67(3) 2_655 3_665
S1 Mo1 Mo1 131.53(2) 7_656 3_665
S1 Mo1 Mo1 56.45(3) . 3_665
S2 Mo1 Mo1 117.33(2) 10 3_665
S3 Mo1 Mo1 56.07(2) . 2_655
S1 Mo1 Mo1 57.95(3) 2_655 2_655
S1 Mo1 Mo1 129.40(2) 7_656 2_655
S1 Mo1 Mo1 116.18(3) . 2_655
S2 Mo1 Mo1 114.56(2) 10 2_655
Mo1 Mo1 Mo1 60.0 3_665 2_655
S3 Mo1 Mo2 118.38(2) . .
S1 Mo1 Mo2 112.87(2) 2_655 .
S1 Mo1 Mo2 139.66(3) 7_656 .
S1 Mo1 Mo2 55.36(2) . .
S2 Mo1 Mo2 55.09(2) 10 .
Mo1 Mo1 Mo2 62.435(11) 3_665 .
Mo1 Mo1 Mo2 90.906(9) 2_655 .
S3 Mo1 Mo2 115.96(2) . 2_655
S1 Mo1 Mo2 54.83(2) 2_655 2_655
S1 Mo1 Mo2 138.46(3) 7_656 2_655
S1 Mo1 Mo2 113.26(2) . 2_655
S2 Mo1 Mo2 54.55(2) 10 2_655
Mo1 Mo1 Mo2 89.515(9) 3_665 2_655
Mo1 Mo1 Mo2 60.006(10) 2_655 2_655
Mo2 Mo1 Mo2 58.081(13) . 2_655
S1 Mo2 S2 94.06(3) . 10
S1 Mo2 S2 86.74(3) . 12_665
S2 Mo2 S2 173.65(3) 10 12_665
S1 Mo2 S2 118.23(3) . 9_656
S2 Mo2 S2 90.48(4) 10 9_656
S2 Mo2 S2 94.69(4) 12_665 9_656
S1 Mo2 Mo2 144.11(3) . 5
S2 Mo2 Mo2 120.33(2) 10 5
S2 Mo2 Mo2 60.29(2) 12_665 5
S2 Mo2 Mo2 56.74(2) 9_656 5
S1 Mo2 Mo2 151.32(3) . 6_655
S2 Mo2 Mo2 59.78(2) 10 6_655
S2 Mo2 Mo2 120.62(2) 12_665 6_655
S2 Mo2 Mo2 55.92(2) 9_656 6_655
Mo2 Mo2 Mo2 60.571(14) 5 6_655
S1 Mo2 Mo2 114.75(2) . 3_665
S2 Mo2 Mo2 117.29(3) 10 3_665
S2 Mo2 Mo2 56.92(3) 12_665 3_665
S2 Mo2 Mo2 117.04(2) 9_656 3_665
Mo2 Mo2 Mo2 60.526(14) 5 3_665
Mo2 Mo2 Mo2 89.521(7) 6_655 3_665
S1 Mo2 Mo2 118.98(2) . 2_655
S2 Mo2 Mo2 57.31(3) 10 2_655
S2 Mo2 Mo2 116.90(3) 12_665 2_655
S2 Mo2 Mo2 114.80(2) 9_656 2_655
Mo2 Mo2 Mo2 90.462(7) 5 2_655
Mo2 Mo2 Mo2 58.901(14) 6_655 2_655
Mo2 Mo2 Mo2 60.0 3_665 2_655
S1 Mo2 Mo1 57.01(2) . .
S2 Mo2 Mo1 59.63(2) 10 .
S2 Mo2 Mo1 116.13(2) 12_665 .
S2 Mo2 Mo1 147.26(3) 9_656 .
Mo2 Mo2 Mo1 148.341(13) 5 .
Mo2 Mo2 Mo1 110.798(18) 6_655 .
Mo2 Mo2 Mo1 90.439(9) 3_665 .
Mo2 Mo2 Mo1 62.162(11) 2_655 .
S1 Mo2 Mo1 55.03(2) . 3_665
S2 Mo2 Mo1 116.99(2) 10 3_665
S2 Mo2 Mo1 58.57(2) 12_665 3_665
S2 Mo2 Mo1 151.15(3) 9_656 3_665
Mo2 Mo2 Mo1 110.149(18) 5 3_665
Mo2 Mo2 Mo1 144.862(12) 6_655 3_665
Mo2 Mo2 Mo1 59.758(10) 3_665 3_665
Mo2 Mo2 Mo1 89.070(9) 2_655 3_665
Mo1 Mo2 Mo1 57.558(14) . 3_665
S1 Mo2 Hg2 60.20(2) . .
S2 Mo2 Hg2 132.43(3) 10 .
S2 Mo2 Hg2 53.11(2) 12_665 .
S2 Mo2 Hg2 72.15(2) 9_656 .
Mo2 Mo2 Hg2 86.970(8) 5 .
Mo2 Mo2 Hg2 127.636(16) 6_655 .
Mo2 Mo2 Hg2 109.980(15) 3_665 .
Mo2 Mo2 Hg2 169.340(15) 2_655 .
Mo1 Mo2 Hg2 116.852(13) . .
Mo1 Mo2 Hg2 82.125(11) 3_665 .
Mo2 S1 Mo1 70.14(3) . 3_665
Mo2 S1 Mo1 135.86(4) . 7_656
Mo1 S1 Mo1 125.85(4) 3_665 7_656
Mo2 S1 Mo1 67.64(3) . .
Mo1 S1 Mo1 65.60(3) 3_665 .
Mo1 S1 Mo1 82.16(3) 7_656 .
Mo2 S1 Hg1 126.66(3) . .
Mo1 S1 Hg1 95.28(3) 3_665 .
Mo1 S1 Hg1 94.92(3) 7_656 .
Mo1 S1 Hg1 152.28(4) . .
Mo2 S1 Hg2 83.21(3) . .
Mo1 S1 Hg2 98.86(3) 3_665 .
Mo1 S1 Hg2 125.92(3) 7_656 .
Mo1 S1 Hg2 150.05(3) . .
Hg1 S1 Hg2 47.473(15) . .
Mo2 S2 Mo2 65.77(3) 10_556 12_566
Mo2 S2 Mo2 64.30(3) 10_556 8_566
Mo2 S2 Mo2 62.97(2) 12_566 8_566
Mo2 S2 Mo1 65.28(2) 10_556 10_556
Mo2 S2 Mo1 66.87(2) 12_566 10_556
Mo2 S2 Mo1 119.21(4) 8_566 10_556
Mo2 S2 Hg2 154.79(4) 10_556 10_566
Mo2 S2 Hg2 89.17(3) 12_566 10_566
Mo2 S2 Hg2 107.89(3) 8_566 10_566
Mo1 S2 Hg2 103.38(3) 10_556 10_566
Mo2 S2 K1 91.52(3) 10_556 1_455
Mo2 S2 K1 149.68(4) 12_566 1_455
Mo2 S2 K1 89.66(3) 8_566 1_455
Mo1 S2 K1 123.23(3) 10_556 1_455
Hg2 S2 K1 112.91(3) 10_566 1_455
Mo1 S3 Mo1 67.87(4) . 2_655
Mo1 S3 Mo1 67.87(4) . 3_665
Mo1 S3 Mo1 67.87(4) 2_655 3_665
Mo1 S3 K1 139.86(2) . .
Mo1 S3 K1 139.86(2) 2_655 .
Mo1 S3 K1 139.86(2) 3_665 .
S3 K1 S3 180.0 4_666 .
S3 K1 S2 70.130(15) 4_666 1_655
S3 K1 S2 109.870(15) . 1_655
S3 K1 S2 109.870(15) 4_666 4_656
S3 K1 S2 70.130(15) . 4_656
S2 K1 S2 172.52(3) 1_655 4_656
S3 K1 S2 109.871(15) 4_666 5_666
S3 K1 S2 70.130(15) . 5_666
S2 K1 S2 64.63(3) 1_655 5_666
S2 K1 S2 109.070(15) 4_656 5_666
S3 K1 S2 70.131(15) 4_666 3
S3 K1 S2 109.870(15) . 3
S2 K1 S2 109.070(15) 1_655 3
S2 K1 S2 64.63(3) 4_656 3
S2 K1 S2 77.50(3) 5_666 3
S3 K1 S2 70.129(15) 4_666 2_665
S3 K1 S2 109.870(15) . 2_665
S2 K1 S2 109.070(15) 1_655 2_665
S2 K1 S2 77.50(3) 4_656 2_665
S2 K1 S2 172.52(3) 5_666 2_665
S2 K1 S2 109.070(16) 3 2_665
S3 K1 S2 109.869(15) 4_666 6_556
S3 K1 S2 70.130(15) . 6_556
S2 K1 S2 77.50(3) 1_655 6_556
S2 K1 S2 109.070(15) 4_656 6_556
S2 K1 S2 109.070(15) 5_666 6_556
S2 K1 S2 172.52(3) 3 6_556
S2 K1 S2 64.63(3) 2_665 6_556

loop_
_geom_bond_atom_site_label_1
_geom_bond_atom_site_label_2
_geom_bond_distance
_geom_bond_site_symmetry_2
Hg1 Hg2 2.7310(5) 7_556
Hg1 Hg2 2.7310(5) .
Hg1 S1 3.1901(10) 9_556
Hg1 S1 3.1901(10) 3
Hg1 S1 3.1901(9) 7_556
Hg1 S1 3.1901(9) 2
Hg1 S1 3.1901(9) 8_556
Hg1 S1 3.1901(9) .
Hg2 Hg2 2.7031(10) 4
Hg2 S2 3.2458(10) 12_665
Hg2 S2 3.2458(10) 11_545
Hg2 S2 3.2458(10) 10_455
Hg2 S1 3.5460(9) .
Hg2 S1 3.5461(9) 2
Hg2 S1 3.5461(10) 3
Hg2 Mo2 4.0578(3) .
Hg2 Mo2 4.0578(3) 3
Hg2 Mo2 4.0578(3) 2
Hg2 Hg2 5.4620(10) 7_556
Mo1 S3 2.3894(12) .
Mo1 S1 2.4416(10) 2_655
Mo1 S1 2.4597(9) 7_656
Mo1 S1 2.4830(10) .
Mo1 S2 2.6003(9) 10
Mo1 Mo1 2.6678(6) 3_665
Mo1 Mo1 2.6678(6) 2_655
Mo1 Mo2 2.7378(4) .
Mo1 Mo2 2.8024(4) 2_655
Mo2 S1 2.4355(9) .
Mo2 S2 2.4716(10) 10
Mo2 S2 2.4825(10) 12_665
Mo2 S2 2.5784(9) 9_656
Mo2 Mo2 2.6446(6) 5
Mo2 Mo2 2.6888(6) 6_655
Mo2 Mo2 2.6899(5) 3_665
Mo2 Mo2 2.6899(5) 2_655
Mo2 Mo1 2.8023(4) 3_665
S1 Mo1 2.4416(10) 3_665
S1 Mo1 2.4597(9) 7_656
S2 Mo2 2.4716(10) 10_556
S2 Mo2 2.4825(10) 12_566
S2 Mo2 2.5785(9) 8_566
S2 Mo1 2.6002(9) 10_556
S2 Hg2 3.2458(10) 10_566
S2 K1 3.3548(10) 1_455
S3 Mo1 2.3894(12) 2_655
S3 Mo1 2.3894(12) 3_665
S3 K1 2.9568(15) .
K1 S3 2.9568(15) 4_666
K1 S2 3.3548(10) 1_655
K1 S2 3.3548(10) 4_656
K1 S2 3.3548(10) 5_666
K1 S2 3.3548(10) 3
K1 S2 3.3548(10) 2_665
K1 S2 3.3548(10) 6_556

loop_
_publcif_info_datablock.id
_publcif_info_datablock.publ_exptl
_publcif_info_datablock.publ_geom
_publcif_info_datablock.structure
{e1bf5976-8e39-4e76-9800-344c60640efa} ? ? ?
{d90dd81b-eeeb-401b-9cd6-569322c92492} y y y

loop_
_publcif_info_exptl_table_extra_item
sin_theta_over_lambda_max

loop_
_publcif_info_tables.block_id
_publcif_info_tables.reference_item
{e1bf5976-8e39-4e76-9800-344c60640efa} '_publcif_info_datablock.publ_exptl'

loop_
_publcif_info_cif.paper_type
EE
